data_7051101
loop_
_publ_author_name
'Ch. Schmidt'
'E. F. Paulus'
'V. Boehmer'
'W. Vogt'

_journal_name_full 'New Journal of Chemistry'
_journal_paper_doi 10.1039/b010210p
_journal_year 2001
_chemical_formula_sum 'C30 H32 N3'
_chemical_formula_weight 1738.34
_space_group_IT_number 19
_symmetry_cell_setting orthorhombic
_symmetry_space_group_name_Hall 'P 2ac 2ab'
_symmetry_space_group_name_H-M 'P 21 21 21'
_cell_angle_alpha 90.00
_cell_angle_beta 90.00
_cell_angle_gamma 90.00
_cell_formula_units_Z 4
_cell_length_a 9.191(1)
_cell_length_b 12.292(1)
_cell_length_c 21.682(2)
_cell_measurement_temperature 293(2)
_cell_volume 2449.5(4)
_diffrn_ambient_temperature 293(2)
_exptl_crystal_density_diffrn 1.178
_cod_depositor_comments
;
The following automatic conversions were performed:
'_symmetry_cell_setting' value 'Orthorhombic' changed to 'orthorhombic'
according to '/home/saulius/struct/CIF-dictionaries/cif_core.dic'
dictionary named 'cif_core.dic' version 2.4.1 from 2010-06-29.

Automatic conversion script
Id: cif_fix_enum 1527 2010-12-29 10:47:43Z saulius 
;
_cod_database_code 7051101

loop_
_symmetry_equiv_pos_as_xyz
'x, y, z'
'-x+1/2, -y, z+1/2'
'-x, y+1/2, -z+1/2'
'x+1/2, -y+1/2, -z'

loop_
_atom_site_label
_atom_site_type_symbol
_atom_site_fract_x
_atom_site_fract_y
_atom_site_fract_z
_atom_site_U_iso_or_equiv
_atom_site_adp_type
_atom_site_occupancy
_atom_site_symmetry_multiplicity
_atom_site_calc_flag
_atom_site_refinement_flags
_atom_site_disorder_assembly
_atom_site_disorder_group
C01 C 0.04050(19) 0.75181(13) 0.30038(7) 0.0458(4) Uani 1 1 d . . .
C02 C -0.10301(19) 0.91221(12) 0.31286(7) 0.0436(3) Uani 1 1 d . . .
C03 C 0.00056(19) 0.87520(13) 0.21615(7) 0.0452(4) Uani 1 1 d . . .
C04 C 0.12374(18) 0.70033(12) 0.19798(7) 0.0449(4) Uani 1 1 d . . .
C05 C 0.28033(19) 0.74295(16) 0.19001(9) 0.0581(4) Uani 1 1 d . . .
C06 C 0.3338(2) 0.69050(19) 0.12967(10) 0.0659(5) Uani 1 1 d . . .
C07 C 0.1961(2) 0.67408(13) 0.09349(8) 0.0538(4) Uani 1 1 d . . .
C08 C 0.1763(3) 0.65254(16) 0.03090(9) 0.0692(6) Uani 1 1 d . . .
C09 C 0.0382(3) 0.63869(16) 0.00848(9) 0.0734(6) Uani 1 1 d . . .
C10 C -0.0804(3) 0.64870(16) 0.04630(9) 0.0680(5) Uani 1 1 d . . .
C11 C -0.0618(2) 0.67033(14) 0.10868(8) 0.0542(4) Uani 1 1 d . . .
C12 C 0.07675(19) 0.68243(11) 0.13175(7) 0.0454(4) Uani 1 1 d . . .
C13 C -0.0803(2) 0.78818(12) 0.39947(7) 0.0474(4) Uani 1 1 d . . .
C14 C 0.0504(3) 0.83695(17) 0.43459(9) 0.0692(6) Uani 1 1 d . . .
C15 C 0.0980(4) 0.7564(3) 0.48038(18) 0.1583(17) Uani 1 1 d . . .
H15A H 0.0749 0.7809 0.5218 0.237 Uiso 1 1 calc R . .
H15B H 0.2022 0.7448 0.4775 0.237 Uiso 1 1 calc R . .
C16 C 0.0173(2) 0.65339(16) 0.46571(10) 0.0753(6) Uani 1 1 d . . .
C17 C 0.0314(3) 0.5509(2) 0.49198(15) 0.1064(10) Uani 1 1 d . . .
C18 C -0.0541(3) 0.46832(18) 0.47278(12) 0.0827(7) Uani 1 1 d . . .
C19 C -0.1568(3) 0.48594(16) 0.42840(10) 0.0717(6) Uani 1 1 d . . .
C20 C -0.1699(3) 0.58792(16) 0.40151(8) 0.0678(5) Uani 1 1 d . . .
C21 C -0.08269(18) 0.67114(12) 0.42049(6) 0.0444(4) Uani 1 1 d . . .
C22 C -0.26388(19) 0.87490(15) 0.22301(8) 0.0521(4) Uani 1 1 d . . .
C23 C -0.3003(3) 0.9247(2) 0.15949(9) 0.0763(6) Uani 1 1 d . . .
C24 C -0.3961(3) 1.0230(2) 0.17305(12) 0.0842(7) Uani 1 1 d . . .
C25 C -0.4677(2) 0.99323(16) 0.23295(10) 0.0686(5) Uani 1 1 d . . .
C26 C -0.5930(3) 1.0349(2) 0.26177(17) 0.0925(8) Uani 1 1 d . . .
C27 C -0.6395(3) 0.9880(3) 0.31642(18) 0.0984(9) Uani 1 1 d . . .
C28 C -0.5673(3) 0.9037(3) 0.34296(14) 0.0918(7) Uani 1 1 d . . .
C29 C -0.4442(2) 0.86273(19) 0.31540(10) 0.0726(6) Uani 1 1 d . . .
C30 C -0.39413(18) 0.90803(14) 0.26050(8) 0.0555(4) Uani 1 1 d . . .
H011 H 0.0468(16) 0.6722(13) 0.3094(7) 0.041(4) Uiso 1 1 d . . .
H012 H 0.1376(19) 0.7907(13) 0.3131(7) 0.050(4) Uiso 1 1 d . . .
H021 H -0.1865(18) 0.9420(12) 0.3351(7) 0.045(4) Uiso 1 1 d . . .
H022 H -0.0138(16) 0.9590(11) 0.3235(6) 0.035(4) Uiso 1 1 d . . .
H031 H 0.0856(19) 0.9210(13) 0.2288(7) 0.044(4) Uiso 1 1 d . . .
H032 H -0.0183(17) 0.8755(12) 0.1717(8) 0.044(4) Uiso 1 1 d . . .
H04 H 0.1257(19) 0.6313(15) 0.2163(7) 0.053(4) Uiso 1 1 d . . .
H051 H 0.2839(18) 0.8238(15) 0.1858(7) 0.053(5) Uiso 1 1 d . . .
H052 H 0.348(2) 0.7213(16) 0.2264(9) 0.072(5) Uiso 1 1 d . . .
H061 H 0.382(3) 0.6212(19) 0.1404(10) 0.084(6) Uiso 1 1 d . . .
H062 H 0.405(2) 0.7404(18) 0.1096(9) 0.076(6) Uiso 1 1 d . . .
H08 H 0.261(2) 0.6436(17) 0.0037(10) 0.079(6) Uiso 1 1 d . . .
H09 H 0.026(2) 0.6208(17) -0.0373(10) 0.088(6) Uiso 1 1 d . . .
H10 H -0.179(3) 0.6352(18) 0.0349(10) 0.084(7) Uiso 1 1 d . . .
H11 H -0.144(2) 0.6739(14) 0.1361(8) 0.052(5) Uiso 1 1 d . . .
H13 H -0.1729(19) 0.8199(13) 0.4136(8) 0.051(4) Uiso 1 1 d . . .
H141 H 0.043(3) 0.909(3) 0.4492(12) 0.122(9) Uiso 1 1 d . . .
H142 H 0.123(4) 0.868(3) 0.4097(15) 0.134(11) Uiso 1 1 d . . .
H17 H 0.089(4) 0.546(3) 0.5230(15) 0.135(11) Uiso 1 1 d . . .
H18 H -0.051(3) 0.398(2) 0.4926(11) 0.106(8) Uiso 1 1 d . . .
H19 H -0.227(3) 0.428(2) 0.4199(11) 0.100(8) Uiso 1 1 d . . .
H20 H -0.245(3) 0.603(2) 0.3675(12) 0.110(8) Uiso 1 1 d . . .
H22 H -0.2550(17) 0.7981(15) 0.2205(7) 0.048(4) Uiso 1 1 d . . .
H231 H -0.358(3) 0.8717(19) 0.1363(11) 0.095(7) Uiso 1 1 d . . .
H232 H -0.204(3) 0.9444(18) 0.1339(11) 0.092(7) Uiso 1 1 d . . .
H241 H -0.477(3) 1.042(2) 0.1381(12) 0.119(9) Uiso 1 1 d . . .
H242 H -0.335(3) 1.090(2) 0.1813(13) 0.121(10) Uiso 1 1 d . . .
H26 H -0.641(3) 1.091(2) 0.2385(11) 0.103(8) Uiso 1 1 d . . .
H27 H -0.732(3) 1.021(2) 0.3355(13) 0.111(8) Uiso 1 1 d . . .
H28 H -0.597(4) 0.868(3) 0.3871(16) 0.152(12) Uiso 1 1 d . . .
H29 H -0.381(3) 0.802(2) 0.3332(11) 0.105(8) Uiso 1 1 d . . .
N1 N 0.01758(14) 0.76085(9) 0.23398(5) 0.0424(3) Uani 1 1 d . . .
N2 N -0.08520(14) 0.79864(9) 0.33179(5) 0.0424(3) Uani 1 1 d . . .
N3 N -0.12620(14) 0.92268(9) 0.24661(5) 0.0437(3) Uani 1 1 d . . .

loop_
_atom_site_aniso_label
_atom_site_aniso_U_11
_atom_site_aniso_U_22
_atom_site_aniso_U_33
_atom_site_aniso_U_23
_atom_site_aniso_U_13
_atom_site_aniso_U_12
C01 0.0508(9) 0.0430(8) 0.0435(8) 0.0041(6) -0.0007(8) 0.0031(8)
C02 0.0483(8) 0.0398(7) 0.0428(8) -0.0023(6) -0.0008(8) 0.0036(8)
C03 0.0506(9) 0.0421(8) 0.0428(8) 0.0037(6) 0.0024(8) 0.0020(8)
C04 0.0488(9) 0.0373(7) 0.0486(8) 0.0036(6) 0.0019(8) 0.0040(7)
C05 0.0483(9) 0.0586(11) 0.0673(11) -0.0002(9) 0.0035(9) 0.0034(9)
C06 0.0522(10) 0.0721(13) 0.0733(12) 0.0063(10) 0.0132(10) 0.0115(11)
C07 0.0599(10) 0.0467(9) 0.0549(10) 0.0022(7) 0.0152(9) 0.0090(8)
C08 0.0920(16) 0.0631(11) 0.0523(10) -0.0002(8) 0.0202(12) 0.0156(12)
C09 0.1028(17) 0.0687(12) 0.0487(10) -0.0039(9) 0.0002(12) 0.0124(12)
C10 0.0816(14) 0.0608(11) 0.0615(11) -0.0079(8) -0.0154(12) 0.0026(11)
C11 0.0598(11) 0.0479(8) 0.0548(9) -0.0046(7) 0.0027(9) -0.0028(9)
C12 0.0555(9) 0.0345(7) 0.0462(8) 0.0009(6) 0.0062(8) 0.0006(8)
C13 0.0568(9) 0.0476(8) 0.0379(8) -0.0009(6) 0.0005(8) 0.0007(9)
C14 0.0932(16) 0.0609(11) 0.0536(10) -0.0009(8) -0.0152(11) -0.0208(12)
C15 0.184(3) 0.0929(18) 0.198(3) 0.049(2) -0.133(3) -0.055(2)
C16 0.0751(13) 0.0653(12) 0.0856(13) 0.0165(10) -0.0271(12) -0.0048(11)
C17 0.111(2) 0.0825(17) 0.126(2) 0.0377(15) -0.049(2) -0.0009(16)
C18 0.0985(17) 0.0581(12) 0.0916(16) 0.0198(11) 0.0187(15) 0.0087(13)
C19 0.0905(15) 0.0561(11) 0.0684(12) -0.0008(9) 0.0198(13) -0.0158(12)
C20 0.0820(13) 0.0648(11) 0.0566(10) 0.0051(9) -0.0077(11) -0.0148(12)
C21 0.0475(8) 0.0496(8) 0.0360(7) -0.0017(6) 0.0085(7) 0.0004(8)
C22 0.0535(9) 0.0502(10) 0.0527(10) -0.0074(8) -0.0081(8) 0.0030(9)
C23 0.0722(13) 0.1024(17) 0.0543(11) -0.0049(12) -0.0177(11) 0.0115(14)
C24 0.0794(14) 0.0895(16) 0.0836(15) 0.0104(12) -0.0287(14) 0.0175(14)
C25 0.0512(10) 0.0688(11) 0.0858(14) -0.0196(10) -0.0212(11) 0.0067(10)
C26 0.0564(12) 0.0795(15) 0.142(2) -0.0335(16) -0.0269(17) 0.0143(13)
C27 0.0507(12) 0.116(2) 0.128(2) -0.052(2) 0.0118(16) -0.0093(15)
C28 0.0572(12) 0.1107(19) 0.1075(19) -0.0271(16) 0.0112(14) -0.0144(15)
C29 0.0525(10) 0.0817(13) 0.0837(14) -0.0112(11) 0.0063(11) -0.0138(11)
C30 0.0430(8) 0.0599(9) 0.0636(10) -0.0143(8) -0.0052(9) 0.0014(9)
N1 0.0487(7) 0.0388(6) 0.0397(6) 0.0034(5) 0.0047(6) 0.0040(6)
N2 0.0491(7) 0.0410(6) 0.0370(6) 0.0001(5) 0.0000(6) 0.0032(6)
N3 0.0491(7) 0.0414(6) 0.0406(6) 0.0013(5) -0.0008(6) 0.0043(6)

loop_
_geom_bond_atom_site_label_1
_geom_bond_atom_site_label_2
_geom_bond_distance
_geom_bond_site_symmetry_2
_geom_bond_publ_flag
C01 N1 1.4590(19) . ?
C01 N2 1.460(2) . ?
C01 H011 1.000(16) . ?
C01 H012 1.049(18) . ?
C02 N3 1.4578(19) . ?
C02 N2 1.4642(19) . ?
C02 H021 0.978(17) . ?
C02 H022 1.028(15) . ?
C03 N3 1.461(2) . ?
C03 N1 1.4661(19) . ?
C03 H031 1.001(17) . ?
C03 H032 0.979(16) . ?
C04 N1 1.454(2) . ?
C04 C12 1.516(2) . ?
C04 C05 1.541(2) . ?
C04 H04 0.937(18) . ?
C05 C06 1.539(3) . ?
C05 H051 0.999(18) . ?
C05 H052 1.04(2) . ?
C06 C07 1.503(3) . ?
C06 H061 0.99(2) . ?
C06 H062 1.00(2) . ?
C07 C12 1.379(2) . ?
C07 C08 1.395(3) . ?
C08 C09 1.369(3) . ?
C08 H08 0.98(2) . ?
C09 C10 1.370(3) . ?
C09 H09 1.02(2) . ?
C10 C11 1.389(3) . ?
C10 H10 0.95(2) . ?
C11 C12 1.376(3) . ?
C11 H11 0.965(18) . ?
C13 N2 1.4737(18) . ?
C13 C21 1.509(2) . ?
C13 C14 1.543(3) . ?
C13 H13 0.985(18) . ?
C14 C15 1.469(3) . ?
C14 H141 0.94(3) . ?
C14 H142 0.94(3) . ?
C15 C16 1.501(3) . ?
C15 H15A 0.9700 . ?
C15 H15B 0.9700 . ?
C16 C21 1.362(3) . ?
C16 C17 1.388(3) . ?
C17 C18 1.350(4) . ?
C17 H17 0.86(3) . ?
C18 C19 1.365(3) . ?
C18 H18 0.97(3) . ?
C19 C20 1.388(3) . ?
C19 H19 0.98(3) . ?
C20 C21 1.363(3) . ?
C20 H20 1.02(3) . ?
C22 N3 1.486(2) . ?
C22 C30 1.503(3) . ?
C22 C23 1.544(3) . ?
C22 H22 0.950(18) . ?
C23 C24 1.524(3) . ?
C23 H231 0.98(3) . ?
C23 H232 1.07(2) . ?
C24 C25 1.501(3) . ?
C24 H241 1.09(3) . ?
C24 H242 1.01(3) . ?
C25 C30 1.382(3) . ?
C25 C26 1.407(3) . ?
C26 C27 1.385(4) . ?
C26 H26 0.96(3) . ?
C27 C28 1.359(4) . ?
C27 H27 1.03(3) . ?
C28 C29 1.375(3) . ?
C28 H28 1.09(4) . ?
C29 C30 1.393(3) . ?
C29 H29 1.02(3) . ?

loop_
_cod_related_entry_id
_cod_related_entry_database
_cod_related_entry_code
1 ChemSpider 21189666
